data_7034119
loop_
_publ_author_name
'Wright, Luka A.'
'Hope, Eric G.'
'Solan, Gregory A.'
'Cross, Warren B.'
'Singh, Kuldip'

_publ_section_title
;
 O,N,N-Pincer ligand effects on oxidatively induced carbon-chlorine
 coupling reactions at palladium.
;
_journal_issue 13
_journal_name_full 'Dalton transactions (Cambridge, England : 2003)'
_journal_page_first 6040
_journal_page_last 6051
_journal_paper_doi 10.1039/c5dt00062a
_journal_volume 44
_journal_year 2015
_chemical_formula_moiety 'C22 H21 Cl N2 O Pd, C H Cl3'
_chemical_formula_sum 'C23 H22 Cl4 N2 O Pd'
_chemical_formula_weight 590.63
_chemical_name_systematic
; 
 ? 
;
_space_group_IT_number 14
_symmetry_cell_setting monoclinic
_symmetry_space_group_name_Hall '-P 2ybc'
_symmetry_space_group_name_H-M 'P 1 21/c 1'
_atom_sites_solution_hydrogens geom
_atom_sites_solution_primary direct
_atom_sites_solution_secondary difmap
_audit_creation_method SHELXL-97
_audit_update_record
;
2014-12-19 deposited with the CCDC.
2015-02-18 downloaded from the CCDC.
;
_cell_angle_alpha 90.00
_cell_angle_beta 110.168(4)
_cell_angle_gamma 90.00
_cell_formula_units_Z 4
_cell_length_a 17.785(4)
_cell_length_b 8.6156(19)
_cell_length_c 16.469(4)
_cell_measurement_reflns_used 748
_cell_measurement_temperature 150(2)
_cell_measurement_theta_max 23.187
_cell_measurement_theta_min 2.635
_cell_volume 2368.8(9)
_computing_cell_refinement 'Bruker SMART'
_computing_data_collection 'Bruker SMART'
_computing_data_reduction 'Bruker SHELXTL'
_computing_molecular_graphics 'Bruker SHELXTL'
_computing_publication_material 'Bruker SHELXTL'
_computing_structure_refinement 'SHELXL-97 (Sheldrick, 1997)'
_computing_structure_solution 'SHELXS-97 (Sheldrick, 1990)'
_diffrn_ambient_temperature 150(2)
_diffrn_measured_fraction_theta_full 0.999
_diffrn_measured_fraction_theta_max 0.999
_diffrn_measurement_device_type 'Bruker Apex 2000 CCD area detector'
_diffrn_measurement_method 'phi and omega scans'
_diffrn_radiation_monochromator graphite
_diffrn_radiation_source 'fine-focus sealed tube'
_diffrn_radiation_type MoK\a
_diffrn_radiation_wavelength 0.71073
_diffrn_reflns_av_R_equivalents 0.1264
_diffrn_reflns_av_sigmaI/netI 0.1282
_diffrn_reflns_limit_h_max 21
_diffrn_reflns_limit_h_min -21
_diffrn_reflns_limit_k_max 10
_diffrn_reflns_limit_k_min -10
_diffrn_reflns_limit_l_max 20
_diffrn_reflns_limit_l_min -20
_diffrn_reflns_number 18002
_diffrn_reflns_theta_full 26.00
_diffrn_reflns_theta_max 26.00
_diffrn_reflns_theta_min 2.44
_exptl_absorpt_coefficient_mu 1.253
_exptl_absorpt_correction_T_max 0.862
_exptl_absorpt_correction_T_min 0.626
_exptl_absorpt_correction_type empirical
_exptl_absorpt_process_details
;
absorption correction based on 4126 reflections(SADABS);Rint 0.0892 before
correction and 0.0552 after.
;
_exptl_crystal_colour red
_exptl_crystal_density_diffrn 1.656
_exptl_crystal_density_method 'not measured'
_exptl_crystal_description plate
_exptl_crystal_F_000 1184
_exptl_crystal_size_max 0.35
_exptl_crystal_size_mid 0.29
_exptl_crystal_size_min 0.07
_refine_diff_density_max 0.601
_refine_diff_density_min -0.841
_refine_diff_density_rms 0.115
_refine_ls_extinction_method none
_refine_ls_goodness_of_fit_ref 0.897
_refine_ls_hydrogen_treatment constr
_refine_ls_matrix_type full
_refine_ls_number_parameters 283
_refine_ls_number_reflns 4659
_refine_ls_number_restraints 0
_refine_ls_restrained_S_all 0.897
_refine_ls_R_factor_all 0.1026
_refine_ls_R_factor_gt 0.0554
_refine_ls_shift/su_max 0.001
_refine_ls_shift/su_mean 0.000
_refine_ls_structure_factor_coef Fsqd
_refine_ls_weighting_details 'calc w=1/[\s^2^(Fo^2^)+(0.0187P)^2^+0.0000P] where P=(Fo^2^+2Fc^2^)/3'
_refine_ls_weighting_scheme calc
_refine_ls_wR_factor_gt 0.0830
_refine_ls_wR_factor_ref 0.0938
_reflns_number_gt 2937
_reflns_number_total 4659
_reflns_threshold_expression >2sigma(I)
_cod_data_source_file c5dt00062a1.cif
_cod_data_source_block 11076
_cod_depositor_comments
;
The following automatic conversions were performed:

'_symmetry_cell_setting' value 'Monoclinic' changed to 'monoclinic'
according to
/usr/data/users/saulius/crontab/automatic-downloads/rss-feeds/RSC/lib/dictionaries/cif_core.dic
dictionary named 'cif_core.dic' version 2.4.2 from 2011-04-26.

Automatic conversion script
Id: cif_fix_values 3008 2015-01-20 13:52:24Z robertas 

 Adding full bibliography for 7034115--7034122.cif.
;
_cod_original_sg_symbol_H-M P2(1)/c
_cod_database_code 7034119

loop_
_symmetry_equiv_pos_as_xyz
'x, y, z'
'-x, y+1/2, -z+1/2'
'-x, -y, -z'
'x, -y-1/2, z-1/2'

loop_
_atom_site_label
_atom_site_type_symbol
_atom_site_fract_x
_atom_site_fract_y
_atom_site_fract_z
_atom_site_U_iso_or_equiv
_atom_site_adp_type
_atom_site_occupancy
_atom_site_symmetry_multiplicity
_atom_site_calc_flag
_atom_site_refinement_flags
Pd1 Pd 0.55526(2) 0.78110(5) 0.45000(3) 0.02802(13) Uani 1 1 d .
Cl1 Cl 0.64576(8) 0.80914(16) 0.37910(9) 0.0355(4) Uani 1 1 d .
O1 O 0.4818(2) 0.9154(4) 0.3619(2) 0.0359(10) Uani 1 1 d .
N1 N 0.6264(2) 0.6525(5) 0.5485(3) 0.0290(11) Uani 1 1 d .
N2 N 0.4809(2) 0.7546(5) 0.5143(3) 0.0262(11) Uani 1 1 d .
C1 C 0.7079(3) 0.6083(6) 0.5606(3) 0.0283(13) Uani 1 1 d .
C2 C 0.7682(3) 0.6561(7) 0.6337(4) 0.0451(17) Uani 1 1 d .
H2 H 0.7565 0.7201 0.6748 0.054 Uiso 1 1 calc R
C3 C 0.8465(4) 0.6104(7) 0.6475(4) 0.0521(19) Uani 1 1 d .
H3 H 0.8881 0.6457 0.6977 0.062 Uiso 1 1 calc R
C4 C 0.8652(3) 0.5148(7) 0.5900(4) 0.0373(15) Uani 1 1 d .
C5 C 0.8040(3) 0.4701(6) 0.5170(4) 0.0368(15) Uani 1 1 d .
H5 H 0.8157 0.4054 0.4762 0.044 Uiso 1 1 calc R
C6 C 0.7252(3) 0.5165(6) 0.5008(3) 0.0318(14) Uani 1 1 d .
H6 H 0.6839 0.4853 0.4493 0.038 Uiso 1 1 calc R
C7 C 0.5945(3) 0.6149(6) 0.6060(3) 0.0303(14) Uani 1 1 d .
C8 C 0.6307(3) 0.5077(6) 0.6809(3) 0.0451(17) Uani 1 1 d .
H8A H 0.6784 0.4581 0.6755 0.068 Uiso 1 1 calc R
H8B H 0.5916 0.4280 0.6813 0.068 Uiso 1 1 calc R
H8C H 0.6460 0.5670 0.7350 0.068 Uiso 1 1 calc R
C9 C 0.5163(3) 0.6847(6) 0.5937(3) 0.0277(13) Uani 1 1 d .
C10 C 0.4816(3) 0.6849(6) 0.6559(4) 0.0353(14) Uani 1 1 d .
H10 H 0.5066 0.6345 0.7099 0.042 Uiso 1 1 calc R
C11 C 0.4088(3) 0.7607(6) 0.6381(4) 0.0355(14) Uani 1 1 d .
H11 H 0.3851 0.7696 0.6815 0.043 Uiso 1 1 calc R
C12 C 0.3713(3) 0.8226(6) 0.5574(4) 0.0330(14) Uani 1 1 d .
H12 H 0.3205 0.8708 0.5446 0.040 Uiso 1 1 calc R
C13 C 0.4070(3) 0.8157(6) 0.4934(4) 0.0293(13) Uani 1 1 d .
C14 C 0.3658(3) 0.8774(6) 0.4063(4) 0.0286(13) Uani 1 1 d .
C15 C 0.4049(3) 0.9257(6) 0.3503(4) 0.0290(13) Uani 1 1 d .
C16 C 0.3573(3) 0.9961(6) 0.2709(4) 0.0361(15) Uani 1 1 d .
H16 H 0.3832 1.0384 0.2342 0.043 Uiso 1 1 calc R
C17 C 0.2755(4) 1.0048(6) 0.2456(4) 0.0420(16) Uani 1 1 d .
H17 H 0.2458 1.0518 0.1919 0.050 Uiso 1 1 calc R
C18 C 0.2359(4) 0.9453(7) 0.2980(4) 0.0448(17) Uani 1 1 d .
H18 H 0.1790 0.9458 0.2794 0.054 Uiso 1 1 calc R
C19 C 0.2810(3) 0.8850(6) 0.3784(4) 0.0409(16) Uani 1 1 d .
H19 H 0.2543 0.8479 0.4156 0.049 Uiso 1 1 calc R
C20 C 0.9502(4) 0.4589(8) 0.6091(4) 0.0490(17) Uani 1 1 d .
H20 H 0.9498 0.3851 0.5621 0.059 Uiso 1 1 calc R
C21 C 1.0069(3) 0.5912(8) 0.6087(4) 0.059(2) Uani 1 1 d .
H21A H 0.9854 0.6490 0.5543 0.089 Uiso 1 1 calc R
H21B H 1.0596 0.5489 0.6143 0.089 Uiso 1 1 calc R
H21C H 1.0122 0.6610 0.6574 0.089 Uiso 1 1 calc R
C22 C 0.9797(4) 0.3708(8) 0.6939(4) 0.074(2) Uani 1 1 d .
H22A H 0.9785 0.4392 0.7410 0.112 Uiso 1 1 calc R
H22B H 1.0346 0.3351 0.7049 0.112 Uiso 1 1 calc R
H22C H 0.9448 0.2811 0.6906 0.112 Uiso 1 1 calc R
C23 C 0.8354(3) 0.9582(7) 0.4341(4) 0.0531(18) Uani 1 1 d .
H23 H 0.7850 0.9133 0.4381 0.064 Uiso 1 1 calc R
Cl2 Cl 0.89630(12) 1.0154(2) 0.53738(12) 0.0817(6) Uani 1 1 d .
Cl3 Cl 0.88282(11) 0.8157(2) 0.39323(12) 0.0702(6) Uani 1 1 d .
Cl4 Cl 0.81021(11) 1.1185(2) 0.36413(12) 0.0689(6) Uani 1 1 d .

loop_
_atom_site_aniso_label
_atom_site_aniso_U_11
_atom_site_aniso_U_22
_atom_site_aniso_U_33
_atom_site_aniso_U_23
_atom_site_aniso_U_13
_atom_site_aniso_U_12
Pd1 0.0245(2) 0.0334(2) 0.0269(2) -0.0003(2) 0.00980(18) -0.0023(2)
Cl1 0.0305(8) 0.0437(9) 0.0363(9) 0.0031(7) 0.0164(7) -0.0014(7)
O1 0.027(2) 0.047(3) 0.034(2) 0.0086(19) 0.011(2) 0.0027(18)
N1 0.024(3) 0.034(3) 0.026(3) -0.006(2) 0.006(2) -0.003(2)
N2 0.024(2) 0.027(3) 0.026(3) -0.001(2) 0.007(2) -0.004(2)
C1 0.026(3) 0.032(3) 0.026(3) -0.007(3) 0.008(3) 0.003(3)
C2 0.031(4) 0.060(4) 0.037(4) -0.021(3) 0.003(3) 0.010(3)
C3 0.033(4) 0.074(5) 0.040(4) -0.025(4) 0.002(3) 0.009(3)
C4 0.035(4) 0.047(4) 0.033(4) -0.001(3) 0.015(3) 0.012(3)
C5 0.049(4) 0.031(3) 0.031(4) -0.006(3) 0.015(3) 0.007(3)
C6 0.035(3) 0.034(3) 0.024(3) -0.006(3) 0.007(3) -0.004(3)
C7 0.032(3) 0.037(4) 0.023(3) -0.004(3) 0.010(3) -0.006(3)
C8 0.056(4) 0.050(4) 0.028(4) 0.003(3) 0.012(3) 0.017(3)
C9 0.027(3) 0.030(3) 0.026(3) -0.008(3) 0.008(3) -0.009(2)
C10 0.035(4) 0.039(4) 0.031(3) -0.002(3) 0.010(3) -0.008(3)
C11 0.044(4) 0.038(4) 0.030(3) -0.008(3) 0.019(3) -0.014(3)
C12 0.025(3) 0.037(4) 0.038(4) -0.007(3) 0.012(3) -0.008(3)
C13 0.030(3) 0.025(3) 0.035(3) -0.010(3) 0.013(3) -0.015(2)
C14 0.025(3) 0.026(3) 0.034(4) -0.002(3) 0.010(3) 0.004(2)
C15 0.027(3) 0.028(3) 0.031(3) -0.006(3) 0.009(3) 0.001(3)
C16 0.039(4) 0.042(4) 0.027(3) 0.000(3) 0.011(3) 0.006(3)
C17 0.044(4) 0.046(4) 0.032(4) 0.002(3) 0.006(3) 0.013(3)
C18 0.026(4) 0.053(4) 0.049(4) 0.003(3) 0.006(3) 0.010(3)
C19 0.033(4) 0.043(4) 0.050(4) 0.000(3) 0.018(3) 0.003(3)
C20 0.042(4) 0.066(5) 0.041(4) -0.002(3) 0.017(3) 0.015(4)
C21 0.042(4) 0.088(6) 0.048(4) 0.003(4) 0.017(4) 0.022(4)
C22 0.065(5) 0.103(6) 0.062(5) 0.032(5) 0.030(4) 0.049(4)
C23 0.029(4) 0.061(5) 0.071(5) -0.015(4) 0.019(4) -0.007(3)
Cl2 0.0815(15) 0.0976(16) 0.0617(14) -0.0250(11) 0.0192(12) -0.0053(12)
Cl3 0.0634(12) 0.0717(14) 0.0750(13) -0.0169(10) 0.0231(11) 0.0119(10)
Cl4 0.0626(13) 0.0614(13) 0.0779(14) -0.0100(11) 0.0180(11) -0.0028(10)

loop_
_atom_type_symbol
_atom_type_description
_atom_type_scat_dispersion_real
_atom_type_scat_dispersion_imag
_atom_type_scat_source
C C 0.0033 0.0016 'International Tables Vol C Tables 4.2.6.8 and 6.1.1.4'
H H 0.0000 0.0000 'International Tables Vol C Tables 4.2.6.8 and 6.1.1.4'
N N 0.0061 0.0033 'International Tables Vol C Tables 4.2.6.8 and 6.1.1.4'
O O 0.0106 0.0060 'International Tables Vol C Tables 4.2.6.8 and 6.1.1.4'
Cl Cl 0.1484 0.1585 'International Tables Vol C Tables 4.2.6.8 and 6.1.1.4'
Pd Pd -0.9988 1.0072 'International Tables Vol C Tables 4.2.6.8 and 6.1.1.4'

loop_
_geom_angle_atom_site_label_1
_geom_angle_atom_site_label_2
_geom_angle_atom_site_label_3
_geom_angle
O1 Pd1 N2 93.84(16)
O1 Pd1 N1 174.56(16)
N2 Pd1 N1 81.65(17)
O1 Pd1 Cl1 88.09(11)
N2 Pd1 Cl1 177.97(13)
N1 Pd1 Cl1 96.40(13)
C15 O1 Pd1 122.7(3)
C7 N1 C1 120.2(5)
C7 N1 Pd1 114.4(4)
C1 N1 Pd1 125.3(3)
C13 N2 C9 120.0(4)
C13 N2 Pd1 126.4(4)
C9 N2 Pd1 112.8(3)
C2 C1 C6 120.1(5)
C2 C1 N1 119.0(5)
C6 C1 N1 120.9(5)
C1 C2 C3 119.6(5)
C1 C2 H2 120.2
C3 C2 H2 120.2
C4 C3 C2 121.6(6)
C4 C3 H3 119.2
C2 C3 H3 119.2
C5 C4 C3 117.6(5)
C5 C4 C20 121.8(5)
C3 C4 C20 120.5(6)
C4 C5 C6 122.0(5)
C4 C5 H5 119.0
C6 C5 H5 119.0
C1 C6 C5 119.1(5)
C1 C6 H6 120.5
C5 C6 H6 120.5
N1 C7 C9 115.4(5)
N1 C7 C8 125.6(5)
C9 C7 C8 119.0(5)
C7 C8 H8A 109.5
C7 C8 H8B 109.5
H8A C8 H8B 109.5
C7 C8 H8C 109.5
H8A C8 H8C 109.5
H8B C8 H8C 109.5
C10 C9 N2 122.3(5)
C10 C9 C7 123.4(5)
N2 C9 C7 114.3(5)
C9 C10 C11 118.1(5)
C9 C10 H10 120.9
C11 C10 H10 120.9
C12 C11 C10 119.6(5)
C12 C11 H11 120.2
C10 C11 H11 120.2
C11 C12 C13 121.0(5)
C11 C12 H12 119.5
C13 C12 H12 119.5
N2 C13 C12 118.6(5)
N2 C13 C14 120.4(5)
C12 C13 C14 120.9(5)
C15 C14 C19 119.2(5)
C15 C14 C13 124.0(5)
C19 C14 C13 116.8(5)
O1 C15 C14 127.9(5)
O1 C15 C16 114.8(5)
C14 C15 C16 117.4(5)
C17 C16 C15 122.3(5)
C17 C16 H16 118.9
C15 C16 H16 118.9
C16 C17 C18 120.3(6)
C16 C17 H17 119.8
C18 C17 H17 119.8
C17 C18 C19 118.7(5)
C17 C18 H18 120.7
C19 C18 H18 120.7
C18 C19 C14 121.8(6)
C18 C19 H19 119.1
C14 C19 H19 119.1
C4 C20 C22 110.7(5)
C4 C20 C21 112.1(5)
C22 C20 C21 111.1(5)
C4 C20 H20 107.6
C22 C20 H20 107.6
C21 C20 H20 107.6
C20 C21 H21A 109.5
C20 C21 H21B 109.5
H21A C21 H21B 109.5
C20 C21 H21C 109.5
H21A C21 H21C 109.5
H21B C21 H21C 109.5
C20 C22 H22A 109.5
C20 C22 H22B 109.5
H22A C22 H22B 109.5
C20 C22 H22C 109.5
H22A C22 H22C 109.5
H22B C22 H22C 109.5
Cl2 C23 Cl3 110.8(3)
Cl2 C23 Cl4 110.5(3)
Cl3 C23 Cl4 110.3(4)
Cl2 C23 H23 108.4
Cl3 C23 H23 108.4
Cl4 C23 H23 108.4

loop_
_geom_bond_atom_site_label_1
_geom_bond_atom_site_label_2
_geom_bond_distance
Pd1 O1 1.961(3)
Pd1 N2 1.972(4)
Pd1 N1 2.011(4)
Pd1 Cl1 2.3039(14)
O1 C15 1.317(6)
N1 C7 1.301(6)
N1 C1 1.445(6)
N2 C13 1.346(6)
N2 C9 1.378(6)
C1 C2 1.371(7)
C1 C6 1.377(6)
C2 C3 1.388(7)
C2 H2 0.9500
C3 C4 1.379(7)
C3 H3 0.9500
C4 C5 1.370(7)
C4 C20 1.513(7)
C5 C6 1.392(7)
C5 H5 0.9500
C6 H6 0.9500
C7 C9 1.464(7)
C7 C8 1.497(7)
C8 H8A 0.9800
C8 H8B 0.9800
C8 H8C 0.9800
C9 C10 1.366(7)
C10 C11 1.388(7)
C10 H10 0.9500
C11 C12 1.373(7)
C11 H11 0.9500
C12 C13 1.406(7)
C12 H12 0.9500
C13 C14 1.468(7)
C14 C15 1.396(7)
C14 C19 1.418(7)
C15 C16 1.425(7)
C16 C17 1.371(7)
C16 H16 0.9500
C17 C18 1.387(7)
C17 H17 0.9500
C18 C19 1.391(7)
C18 H18 0.9500
C19 H19 0.9500
C20 C22 1.516(8)
C20 C21 1.523(8)
C20 H20 1.0000
C21 H21A 0.9800
C21 H21B 0.9800
C21 H21C 0.9800
C22 H22A 0.9800
C22 H22B 0.9800
C22 H22C 0.9800
C23 Cl2 1.742(6)
C23 Cl3 1.750(6)
C23 Cl4 1.755(6)
C23 H23 1.0000

loop_
_geom_torsion_atom_site_label_1
_geom_torsion_atom_site_label_2
_geom_torsion_atom_site_label_3
_geom_torsion_atom_site_label_4
_geom_torsion
N2 Pd1 O1 C15 -16.3(4)
Cl1 Pd1 O1 C15 164.3(4)
N2 Pd1 N1 C7 -0.9(4)
Cl1 Pd1 N1 C7 178.6(3)
N2 Pd1 N1 C1 -177.8(4)
Cl1 Pd1 N1 C1 1.7(4)
O1 Pd1 N2 C13 0.9(4)
N1 Pd1 N2 C13 177.8(4)
O1 Pd1 N2 C9 -169.4(3)
N1 Pd1 N2 C9 7.6(3)
C7 N1 C1 C2 -57.6(7)
Pd1 N1 C1 C2 119.1(5)
C7 N1 C1 C6 120.8(6)
Pd1 N1 C1 C6 -62.5(6)
C6 C1 C2 C3 -0.5(9)
N1 C1 C2 C3 177.9(5)
C1 C2 C3 C4 -1.4(10)
C2 C3 C4 C5 2.0(10)
C2 C3 C4 C20 -176.4(6)
C3 C4 C5 C6 -0.8(9)
C20 C4 C5 C6 177.5(5)
C2 C1 C6 C5 1.6(8)
N1 C1 C6 C5 -176.8(5)
C4 C5 C6 C1 -1.0(8)
C1 N1 C7 C9 171.4(4)
Pd1 N1 C7 C9 -5.7(6)
C1 N1 C7 C8 -9.2(8)
Pd1 N1 C7 C8 173.7(4)
C13 N2 C9 C10 -5.2(7)
Pd1 N2 C9 C10 165.8(4)
C13 N2 C9 C7 176.5(4)
Pd1 N2 C9 C7 -12.6(5)
N1 C7 C9 C10 -166.1(5)
C8 C7 C9 C10 14.4(8)
N1 C7 C9 N2 12.2(7)
C8 C7 C9 N2 -167.2(4)
N2 C9 C10 C11 -1.0(8)
C7 C9 C10 C11 177.2(5)
C9 C10 C11 C12 4.7(8)
C10 C11 C12 C13 -2.5(8)
C9 N2 C13 C12 7.4(7)
Pd1 N2 C13 C12 -162.3(4)
C9 N2 C13 C14 -174.3(4)
Pd1 N2 C13 C14 16.1(7)
C11 C12 C13 N2 -3.6(7)
C11 C12 C13 C14 178.0(5)
N2 C13 C14 C15 -22.0(8)
C12 C13 C14 C15 156.3(5)
N2 C13 C14 C19 156.9(5)
C12 C13 C14 C19 -24.8(7)
Pd1 O1 C15 C14 15.8(7)
Pd1 O1 C15 C16 -164.8(3)
C19 C14 C15 O1 -173.9(5)
C13 C14 C15 O1 5.0(9)
C19 C14 C15 C16 6.6(7)
C13 C14 C15 C16 -174.4(5)
O1 C15 C16 C17 174.8(5)
C14 C15 C16 C17 -5.7(8)
C15 C16 C17 C18 0.6(9)
C16 C17 C18 C19 3.6(9)
C17 C18 C19 C14 -2.5(9)
C15 C14 C19 C18 -2.8(8)
C13 C14 C19 C18 178.2(5)
C5 C4 C20 C22 -120.1(6)
C3 C4 C20 C22 58.2(8)
C5 C4 C20 C21 115.2(6)
C3 C4 C20 C21 -66.5(8)
